data_7719042
loop_
_publ_author_name
'Kumar, Manish'
'Chakraborty, Sudipta'
'Nayek, Hari Pada'

_publ_section_title
;
 Organotin(IV) compounds catalyzed cyanide-free synthesis of
 &#x3b1;-iminonitriles.
;
_journal_issue 21
_journal_name_full 'Dalton transactions (Cambridge, England : 2003)'
_journal_page_first 8470
_journal_page_last 8482
_journal_paper_doi 10.1039/d5dt00492f
_journal_volume 54
_journal_year 2025
_chemical_formula_moiety 'C25 H35 N O2 Sn'
_chemical_formula_sum 'C25 H35 N O2 Sn'
_chemical_formula_weight 500.23
_chemical_name_systematic mk274
_space_group_crystal_system monoclinic
_space_group_IT_number 14
_space_group_name_Hall '-P 2yn'
_space_group_name_H-M_alt 'P 1 21/n 1'
_atom_sites_solution_hydrogens geom
_atom_sites_solution_primary direct
_audit_creation_date 2024-11-11
_audit_creation_method
;
Olex2 1.2-ac3
(compiled 2016.08.26 svn.r3337 for Rigaku Oxford Diffraction, GUI svn.r5221)
;
_audit_update_record
;
2025-02-04 deposited with the CCDC.	2025-04-14 downloaded from the CCDC.
;
_cell_angle_alpha 90
_cell_angle_beta 102.466(7)
_cell_angle_gamma 90
_cell_formula_units_Z 4
_cell_length_a 11.9532(10)
_cell_length_b 15.9174(13)
_cell_length_c 13.4347(9)
_cell_measurement_reflns_used 5210
_cell_measurement_temperature 293(2)
_cell_measurement_theta_max 27.2480
_cell_measurement_theta_min 2.9900
_cell_volume 2495.9(3)
_computing_cell_refinement 'CrysAlisPro 1.171.40.69a (Rigaku OD, 2020)'
_computing_data_collection 'CrysAlisPro 1.171.40.69a (Rigaku OD, 2020)'
_computing_data_reduction 'CrysAlisPro 1.171.40.69a (Rigaku OD, 2020)'
_computing_molecular_graphics 'Olex2 (Dolomanov et al., 2009)'
_computing_publication_material 'Olex2 (Dolomanov et al., 2009)'
_computing_structure_refinement 'ShelXL (Sheldrick, 2015)'
_computing_structure_solution 'SIR2004 (Burla et al., 2007)'
_diffrn_ambient_temperature 293(2)
_diffrn_detector 'CCD plate'
_diffrn_detector_area_resol_mean 8.0303
_diffrn_detector_type EosS2
_diffrn_measured_fraction_theta_full 1.000
_diffrn_measured_fraction_theta_max 0.982
_diffrn_measurement_details
;
List of Runs (angles in degrees, time in seconds):

  # Type    Start    End  Width  t~exp~   \w     \q     \k     \f   Frames
#--------------------------------------------------------------------------
  1  \w     -5.00  77.00   1.00    3.18    --   14.69  19.00  90.00   82
  2  \w    -84.00  -2.00   1.00    3.18    --  -16.80 -57.00-120.00   82
  3  \w    -19.00   8.00   1.00    3.18    --  -16.80 -77.00 150.00   27
  4  \w    -25.00  10.00   1.00    3.18    --  -16.80 -77.00  30.00   35
;
_diffrn_measurement_device 'four-circle diffractometer'
_diffrn_measurement_device_type 'SuperNova, Single source at offset/far, EosS2'
_diffrn_measurement_method '\w scans'
_diffrn_orient_matrix_type 'CrysAlisPro convention (1999,Acta A55,543-557)'
_diffrn_orient_matrix_UB_11 0.0088232000
_diffrn_orient_matrix_UB_12 0.0430813000
_diffrn_orient_matrix_UB_13 0.0125129000
_diffrn_orient_matrix_UB_21 -0.0418546000
_diffrn_orient_matrix_UB_22 -0.0021852000
_diffrn_orient_matrix_UB_23 0.0302034000
_diffrn_orient_matrix_UB_31 0.0431894000
_diffrn_orient_matrix_UB_32 -0.0109287000
_diffrn_orient_matrix_UB_33 0.0431432000
_diffrn_radiation_monochromator mirror
_diffrn_radiation_probe x-ray
_diffrn_radiation_type MoK\a
_diffrn_radiation_wavelength 0.71073
_diffrn_reflns_av_R_equivalents 0.0289
_diffrn_reflns_av_unetI/netI 0.0446
_diffrn_reflns_Laue_measured_fraction_full 1.000
_diffrn_reflns_Laue_measured_fraction_max 0.982
_diffrn_reflns_limit_h_max 11
_diffrn_reflns_limit_h_min -14
_diffrn_reflns_limit_k_max 18
_diffrn_reflns_limit_k_min -20
_diffrn_reflns_limit_l_max 15
_diffrn_reflns_limit_l_min -17
_diffrn_reflns_number 12119
_diffrn_reflns_point_group_measured_fraction_full 1.000
_diffrn_reflns_point_group_measured_fraction_max 0.982
_diffrn_reflns_theta_full 26.000
_diffrn_reflns_theta_max 27.000
_diffrn_reflns_theta_min 2.012
_diffrn_source 'micro-focus sealed X-ray tube'
_diffrn_source_type 'SuperNova (Mo) X-ray Source'
_exptl_absorpt_coefficient_mu 1.042
_exptl_absorpt_correction_T_max 1.00000
_exptl_absorpt_correction_T_min 0.47469
_exptl_absorpt_correction_type multi-scan
_exptl_absorpt_process_details
;
CrysAlisPro 1.171.40.69a (Rigaku Oxford Diffraction, 2020)
Empirical absorption correction using spherical harmonics,
 implemented in SCALE3 ABSPACK scaling algorithm.
;
_exptl_crystal_colour 'metallic reddish red'
_exptl_crystal_colour_lustre metallic
_exptl_crystal_colour_modifier reddish
_exptl_crystal_colour_primary red
_exptl_crystal_density_diffrn 1.331
_exptl_crystal_description block
_exptl_crystal_F_000 1032
_exptl_crystal_size_max 0.12
_exptl_crystal_size_mid 0.12
_exptl_crystal_size_min 0.11
_refine_diff_density_max 1.720
_refine_diff_density_min -1.576
_refine_diff_density_rms 0.095
_refine_ls_extinction_method none
_refine_ls_goodness_of_fit_ref 1.034
_refine_ls_hydrogen_treatment constr
_refine_ls_matrix_type full
_refine_ls_number_parameters 253
_refine_ls_number_reflns 5363
_refine_ls_number_restraints 0
_refine_ls_restrained_S_all 1.034
_refine_ls_R_factor_all 0.0691
_refine_ls_R_factor_gt 0.0539
_refine_ls_shift/su_max 0.001
_refine_ls_shift/su_mean 0.000
_refine_ls_structure_factor_coef Fsqd
_refine_ls_weighting_details 'w=1/[\s^2^(Fo^2^)+(0.0710P)^2^+4.1185P] where P=(Fo^2^+2Fc^2^)/3'
_refine_ls_weighting_scheme calc
_refine_ls_wR_factor_gt 0.1382
_refine_ls_wR_factor_ref 0.1465
_reflns_Friedel_coverage 0.000
_reflns_number_gt 4246
_reflns_number_total 5363
_reflns_threshold_expression 'I > 2\s(I)'
_cod_data_source_file d5dt00492f2.cif
_cod_data_source_block 2
_cod_database_code 7719042
_chemical_oxdiff_formula 'C H N O Sn'
_shelx_space_group_comment
;
The symmetry employed for this shelxl refinement is uniquely defined
by the following loop, which should always be used as a source of
symmetry information in preference to the above space-group names.
They are only intended as comments.
;
_diffrn_oxdiff_digest_frames
;
01dd0166f4abbdbf80a50e10040473e671000299a1e
;
_reflns_odcompleteness_completeness 99.91
_reflns_odcompleteness_iscentric 1
_reflns_odcompleteness_theta 26.32
_olex2_refinement_description
;
1. Fixed Uiso
 At 1.2 times of:
  All C(H) groups
 At 1.5 times of:
  All C(H,H,H) groups
2. Uiso/Uaniso restraints and constraints
Uanis(C14) = Uanis(C17)
Uanis(C15) = Uanis(C16)
Uanis(C22) = Uanis(C23)
3.a Aromatic/amide H refined with riding coordinates:
 C2(H2), C3(H3), C4(H4), C5(H5), C7(H7), C9(H9), C11(H11), C12(H12)
3.b Idealised Me refined as rotating group:
 C15(H15A,H15B,H15C), C16(H16A,H16B,H16C), C17(H17A,H17B,H17C), C19(H19A,H19B,
 H19C), C20(H20A,H20B,H20C), C21(H21A,H21B,H21C), C23(H23A,H23B,H23C), C24(H24A,
 H24B,H24C), C25(H25A,H25B,H25C)
;
_shelx_shelxl_version_number 2014/7
_olex2_submission_original_sample_id mk274
_olex2_submission_special_instructions 'No special instructions were received'
_oxdiff_exptl_absorpt_empirical_details
;
Empirical correction (ABSPACK) includes:
- Absorption correction using spherical harmonics
- Frame scaling
;
_oxdiff_exptl_absorpt_empirical_full_max 2.155
_oxdiff_exptl_absorpt_empirical_full_min 0.590

loop_
_space_group_symop_operation_xyz
'x, y, z'
'-x+1/2, y+1/2, -z+1/2'
'-x, -y, -z'
'x-1/2, -y-1/2, z-1/2'

loop_
_atom_site_label
_atom_site_type_symbol
_atom_site_fract_x
_atom_site_fract_y
_atom_site_fract_z
_atom_site_U_iso_or_equiv
_atom_site_adp_type
_atom_site_occupancy
_atom_site_site_symmetry_order
_atom_site_calc_flag
_atom_site_refinement_flags_posn
_atom_site_refinement_flags_adp
_atom_site_refinement_flags_occupancy
_atom_site_disorder_assembly
_atom_site_disorder_group
Sn1 Sn 0.79146(3) 0.32255(2) 0.62555(2) 0.04198(14) Uani 1 1 d . . . . .
O1 O 0.6929(3) 0.3887(3) 0.7148(2) 0.0577(10) Uani 1 1 d . . . . .
O2 O 0.8405(3) 0.2826(3) 0.4918(3) 0.0659(12) Uani 1 1 d . . . . .
N1 N 0.6415(3) 0.3683(3) 0.5142(3) 0.0401(9) Uani 1 1 d . . . . .
C1 C 0.5829(4) 0.3950(3) 0.6699(4) 0.0434(11) Uani 1 1 d . . . . .
C2 C 0.4978(5) 0.4093(4) 0.7231(4) 0.0549(13) Uani 1 1 d . . . . .
H2 H 0.5177 0.4161 0.7935 0.066 Uiso 1 1 calc R . . . .
C3 C 0.3841(5) 0.4138(4) 0.6739(5) 0.0582(14) Uani 1 1 d . . . . .
H3 H 0.3280 0.4223 0.7113 0.070 Uiso 1 1 calc R . . . .
C4 C 0.3534(5) 0.4056(4) 0.5700(5) 0.0630(15) Uani 1 1 d . . . . .
H4 H 0.2766 0.4091 0.5372 0.076 Uiso 1 1 calc R . . . .
C5 C 0.4358(4) 0.3923(4) 0.5135(4) 0.0529(13) Uani 1 1 d . . . . .
H5 H 0.4146 0.3867 0.4431 0.063 Uiso 1 1 calc R . . . .
C6 C 0.5496(4) 0.3875(3) 0.5626(4) 0.0417(10) Uani 1 1 d . . . . .
C7 C 0.6331(4) 0.3827(3) 0.4176(3) 0.0417(11) Uani 1 1 d . . . . .
H7 H 0.5680 0.4111 0.3836 0.050 Uiso 1 1 calc R . . . .
C8 C 0.7146(4) 0.3588(3) 0.3582(3) 0.0410(10) Uani 1 1 d . . . . .
C9 C 0.6903(4) 0.3835(3) 0.2540(3) 0.0449(11) Uani 1 1 d . . . . .
H9 H 0.6250 0.4154 0.2297 0.054 Uiso 1 1 calc R . . . .
C10 C 0.7582(4) 0.3625(3) 0.1874(4) 0.0465(11) Uani 1 1 d . . . . .
C11 C 0.8544(5) 0.3125(4) 0.2275(4) 0.0631(17) Uani 1 1 d . . . . .
H11 H 0.9015 0.2956 0.1845 0.076 Uiso 1 1 calc R . . . .
C12 C 0.8816(5) 0.2877(5) 0.3283(4) 0.0701(18) Uani 1 1 d . . . . .
H12 H 0.9469 0.2555 0.3514 0.084 Uiso 1 1 calc R . . . .
C13 C 0.8130(5) 0.3100(3) 0.3964(4) 0.0494(13) Uani 1 1 d . . . . .
C14 C 0.7296(6) 0.3867(7) 0.0762(5) 0.0926(18) Uani 1 1 d . . . . .
C15 C 0.6697(14) 0.3158(7) 0.0127(7) 0.166(4) Uani 1 1 d . . . . .
H15A H 0.7155 0.2659 0.0261 0.249 Uiso 1 1 calc GR . . . .
H15B H 0.6585 0.3301 -0.0582 0.249 Uiso 1 1 calc GR . . . .
H15C H 0.5967 0.3061 0.0296 0.249 Uiso 1 1 calc GR . . . .
C16 C 0.6562(12) 0.4644(7) 0.0566(6) 0.166(4) Uani 1 1 d . . . . .
H16A H 0.5783 0.4502 0.0574 0.249 Uiso 1 1 calc GR . . . .
H16B H 0.6596 0.4873 -0.0088 0.249 Uiso 1 1 calc GR . . . .
H16C H 0.6838 0.5053 0.1086 0.249 Uiso 1 1 calc GR . . . .
C17 C 0.8333(6) 0.4070(6) 0.0361(5) 0.0926(18) Uani 1 1 d . . . . .
H17A H 0.8708 0.4552 0.0710 0.139 Uiso 1 1 calc GR . . . .
H17B H 0.8111 0.4187 -0.0356 0.139 Uiso 1 1 calc GR . . . .
H17C H 0.8848 0.3600 0.0469 0.139 Uiso 1 1 calc GR . . . .
C18 C 0.7543(5) 0.1961(4) 0.6685(5) 0.0599(14) Uani 1 1 d . . . . .
C19 C 0.6597(8) 0.1612(5) 0.5861(8) 0.109(3) Uani 1 1 d . . . . .
H19A H 0.5920 0.1948 0.5811 0.163 Uiso 1 1 calc GR . . . .
H19B H 0.6437 0.1044 0.6025 0.163 Uiso 1 1 calc GR . . . .
H19C H 0.6832 0.1623 0.5221 0.163 Uiso 1 1 calc GR . . . .
C20 C 0.7180(9) 0.1986(5) 0.7710(7) 0.107(3) Uani 1 1 d . . . . .
H20A H 0.7777 0.2239 0.8214 0.160 Uiso 1 1 calc GR . . . .
H20B H 0.7043 0.1425 0.7916 0.160 Uiso 1 1 calc GR . . . .
H20C H 0.6491 0.2311 0.7643 0.160 Uiso 1 1 calc GR . . . .
C21 C 0.8609(7) 0.1429(5) 0.6786(7) 0.099(3) Uani 1 1 d . . . . .
H21A H 0.8840 0.1416 0.6145 0.148 Uiso 1 1 calc GR . . . .
H21B H 0.8451 0.0869 0.6980 0.148 Uiso 1 1 calc GR . . . .
H21C H 0.9213 0.1667 0.7297 0.148 Uiso 1 1 calc GR . . . .
C22 C 0.9426(7) 0.3983(8) 0.6792(7) 0.118(3) Uani 1 1 d . . . . .
C23 C 0.9560(7) 0.4131(7) 0.7908(6) 0.118(3) Uani 1 1 d . . . . .
H23A H 0.8822 0.4232 0.8058 0.177 Uiso 1 1 calc GR . . . .
H23B H 1.0043 0.4612 0.8106 0.177 Uiso 1 1 calc GR . . . .
H23C H 0.9902 0.3647 0.8277 0.177 Uiso 1 1 calc GR . . . .
C24 C 1.0458(7) 0.3620(9) 0.6510(12) 0.185(7) Uani 1 1 d . . . . .
H24A H 1.0550 0.3047 0.6736 0.277 Uiso 1 1 calc GR . . . .
H24B H 1.1122 0.3938 0.6829 0.277 Uiso 1 1 calc GR . . . .
H24C H 1.0371 0.3640 0.5783 0.277 Uiso 1 1 calc GR . . . .
C25 C 0.9185(11) 0.4852(7) 0.6305(13) 0.203(7) Uani 1 1 d . . . . .
H25A H 0.9157 0.4813 0.5587 0.304 Uiso 1 1 calc GR . . . .
H25B H 0.9784 0.5233 0.6612 0.304 Uiso 1 1 calc GR . . . .
H25C H 0.8464 0.5056 0.6411 0.304 Uiso 1 1 calc GR . . . .

loop_
_atom_site_aniso_label
_atom_site_aniso_U_11
_atom_site_aniso_U_22
_atom_site_aniso_U_33
_atom_site_aniso_U_23
_atom_site_aniso_U_13
_atom_site_aniso_U_12
Sn1 0.0430(2) 0.0520(2) 0.0312(2) 0.00226(14) 0.00871(13) 0.00850(14)
O1 0.054(2) 0.085(3) 0.0352(18) -0.0081(18) 0.0101(15) 0.0165(19)
O2 0.076(3) 0.088(3) 0.0359(19) 0.007(2) 0.0162(17) 0.043(2)
N1 0.042(2) 0.046(2) 0.033(2) -0.0007(17) 0.0106(15) 0.0098(17)
C1 0.052(3) 0.041(3) 0.040(2) 0.003(2) 0.016(2) 0.003(2)
C2 0.066(3) 0.061(3) 0.042(3) 0.005(3) 0.022(2) 0.015(3)
C3 0.054(3) 0.060(3) 0.070(4) -0.003(3) 0.035(3) 0.003(3)
C4 0.045(3) 0.073(4) 0.075(4) -0.001(3) 0.022(3) 0.005(3)
C5 0.049(3) 0.064(3) 0.047(3) -0.005(3) 0.015(2) 0.004(2)
C6 0.044(3) 0.043(3) 0.042(3) -0.001(2) 0.018(2) 0.003(2)
C7 0.040(2) 0.053(3) 0.033(2) 0.002(2) 0.0074(18) 0.010(2)
C8 0.048(3) 0.044(3) 0.032(2) 0.001(2) 0.0100(19) 0.005(2)
C9 0.047(3) 0.055(3) 0.033(2) 0.003(2) 0.0079(19) 0.010(2)
C10 0.053(3) 0.052(3) 0.035(2) 0.004(2) 0.012(2) 0.001(2)
C11 0.064(4) 0.089(5) 0.041(3) 0.000(3) 0.023(3) 0.029(3)
C12 0.072(4) 0.097(5) 0.044(3) 0.006(3) 0.020(3) 0.040(4)
C13 0.056(3) 0.062(3) 0.032(2) 0.000(2) 0.010(2) 0.016(2)
C14 0.075(3) 0.151(6) 0.054(3) 0.033(3) 0.019(2) -0.002(3)
C15 0.289(12) 0.145(7) 0.049(3) 0.027(4) 0.008(5) 0.029(7)
C16 0.289(12) 0.145(7) 0.049(3) 0.027(4) 0.008(5) 0.029(7)
C17 0.075(3) 0.151(6) 0.054(3) 0.033(3) 0.019(2) -0.002(3)
C18 0.068(4) 0.051(3) 0.063(4) 0.010(3) 0.017(3) 0.006(3)
C19 0.108(7) 0.075(5) 0.126(8) -0.001(5) -0.011(6) -0.020(5)
C20 0.156(9) 0.086(5) 0.095(6) 0.034(5) 0.066(6) 0.011(5)
C21 0.105(6) 0.082(5) 0.110(6) 0.027(5) 0.023(5) 0.039(5)
C22 0.076(4) 0.181(7) 0.099(4) -0.055(5) 0.023(3) -0.047(4)
C23 0.076(4) 0.181(7) 0.099(4) -0.055(5) 0.023(3) -0.047(4)
C24 0.056(5) 0.207(12) 0.306(18) -0.130(13) 0.069(8) -0.033(7)
C25 0.165(12) 0.076(7) 0.37(2) -0.006(10) 0.059(14) -0.043(7)

loop_
_atom_type_symbol
_atom_type_description
_atom_type_scat_dispersion_real
_atom_type_scat_dispersion_imag
_atom_type_scat_source
C C 0.0033 0.0016 'International Tables Vol C Tables 4.2.6.8 and 6.1.1.4'
H H 0.0000 0.0000 'International Tables Vol C Tables 4.2.6.8 and 6.1.1.4'
N N 0.0061 0.0033 'International Tables Vol C Tables 4.2.6.8 and 6.1.1.4'
O O 0.0106 0.0060 'International Tables Vol C Tables 4.2.6.8 and 6.1.1.4'
Sn Sn -0.6537 1.4246 'International Tables Vol C Tables 4.2.6.8 and 6.1.1.4'

loop_
_geom_angle_atom_site_label_1
_geom_angle_atom_site_label_2
_geom_angle_atom_site_label_3
_geom_angle
_geom_angle_site_symmetry_1
_geom_angle_site_symmetry_3
_geom_angle_publ_flag
O1 Sn1 N1 75.55(13) . . ?
O1 Sn1 C18 98.0(2) . . ?
O1 Sn1 C22 93.5(3) . . ?
O2 Sn1 O1 156.75(13) . . ?
O2 Sn1 N1 81.67(13) . . ?
O2 Sn1 C18 93.3(2) . . ?
O2 Sn1 C22 95.0(3) . . ?
C18 Sn1 N1 107.8(2) . . ?
C22 Sn1 N1 122.8(4) . . ?
C22 Sn1 C18 129.3(4) . . ?
C1 O1 Sn1 113.3(3) . . ?
C13 O2 Sn1 132.0(3) . . ?
C6 N1 Sn1 110.8(3) . . ?
C7 N1 Sn1 127.9(3) . . ?
C7 N1 C6 121.1(4) . . ?
O1 C1 C2 123.0(4) . . ?
O1 C1 C6 119.3(4) . . ?
C2 C1 C6 117.6(5) . . ?
C1 C2 H2 119.3 . . ?
C3 C2 C1 121.3(5) . . ?
C3 C2 H2 119.3 . . ?
C2 C3 H3 119.9 . . ?
C4 C3 C2 120.2(5) . . ?
C4 C3 H3 119.9 . . ?
C3 C4 H4 119.7 . . ?
C3 C4 C5 120.5(5) . . ?
C5 C4 H4 119.7 . . ?
C4 C5 H5 120.3 . . ?
C6 C5 C4 119.4(5) . . ?
C6 C5 H5 120.3 . . ?
C1 C6 N1 114.1(4) . . ?
C5 C6 N1 124.8(4) . . ?
C5 C6 C1 120.9(4) . . ?
N1 C7 H7 116.9 . . ?
N1 C7 C8 126.2(4) . . ?
C8 C7 H7 116.9 . . ?
C9 C8 C7 117.0(4) . . ?
C13 C8 C7 123.8(4) . . ?
C13 C8 C9 119.2(4) . . ?
C8 C9 H9 118.3 . . ?
C10 C9 C8 123.4(4) . . ?
C10 C9 H9 118.3 . . ?
C9 C10 C11 115.9(4) . . ?
C9 C10 C14 123.0(5) . . ?
C11 C10 C14 121.0(5) . . ?
C10 C11 H11 118.7 . . ?
C12 C11 C10 122.5(5) . . ?
C12 C11 H11 118.7 . . ?
C11 C12 H12 119.3 . . ?
C11 C12 C13 121.4(5) . . ?
C13 C12 H12 119.3 . . ?
O2 C13 C8 123.1(4) . . ?
O2 C13 C12 119.3(5) . . ?
C12 C13 C8 117.5(5) . . ?
C15 C14 C10 110.5(7) . . ?
C15 C14 C16 109.3(8) . . ?
C16 C14 C10 112.4(7) . . ?
C17 C14 C10 112.6(6) . . ?
C17 C14 C15 106.8(9) . . ?
C17 C14 C16 104.9(8) . . ?
C14 C15 H15A 109.5 . . ?
C14 C15 H15B 109.5 . . ?
C14 C15 H15C 109.5 . . ?
H15A C15 H15B 109.5 . . ?
H15A C15 H15C 109.5 . . ?
H15B C15 H15C 109.5 . . ?
C14 C16 H16A 109.5 . . ?
C14 C16 H16B 109.5 . . ?
C14 C16 H16C 109.5 . . ?
H16A C16 H16B 109.5 . . ?
H16A C16 H16C 109.5 . . ?
H16B C16 H16C 109.5 . . ?
C14 C17 H17A 109.5 . . ?
C14 C17 H17B 109.5 . . ?
C14 C17 H17C 109.5 . . ?
H17A C17 H17B 109.5 . . ?
H17A C17 H17C 109.5 . . ?
H17B C17 H17C 109.5 . . ?
C19 C18 Sn1 108.1(5) . . ?
C19 C18 C20 111.0(7) . . ?
C19 C18 C21 110.1(7) . . ?
C20 C18 Sn1 109.2(5) . . ?
C21 C18 Sn1 109.0(5) . . ?
C21 C18 C20 109.4(6) . . ?
C18 C19 H19A 109.5 . . ?
C18 C19 H19B 109.5 . . ?
C18 C19 H19C 109.5 . . ?
H19A C19 H19B 109.5 . . ?
H19A C19 H19C 109.5 . . ?
H19B C19 H19C 109.5 . . ?
C18 C20 H20A 109.5 . . ?
C18 C20 H20B 109.5 . . ?
C18 C20 H20C 109.5 . . ?
H20A C20 H20B 109.5 . . ?
H20A C20 H20C 109.5 . . ?
H20B C20 H20C 109.5 . . ?
C18 C21 H21A 109.5 . . ?
C18 C21 H21B 109.5 . . ?
C18 C21 H21C 109.5 . . ?
H21A C21 H21B 109.5 . . ?
H21A C21 H21C 109.5 . . ?
H21B C21 H21C 109.5 . . ?
C23 C22 Sn1 109.0(6) . . ?
C23 C22 C25 104.8(10) . . ?
C24 C22 Sn1 112.2(7) . . ?
C24 C22 C23 113.8(10) . . ?
C24 C22 C25 109.4(10) . . ?
C25 C22 Sn1 107.2(7) . . ?
C22 C23 H23A 109.5 . . ?
C22 C23 H23B 109.5 . . ?
C22 C23 H23C 109.5 . . ?
H23A C23 H23B 109.5 . . ?
H23A C23 H23C 109.5 . . ?
H23B C23 H23C 109.5 . . ?
C22 C24 H24A 109.5 . . ?
C22 C24 H24B 109.5 . . ?
C22 C24 H24C 109.5 . . ?
H24A C24 H24B 109.5 . . ?
H24A C24 H24C 109.5 . . ?
H24B C24 H24C 109.5 . . ?
C22 C25 H25A 109.5 . . ?
C22 C25 H25B 109.5 . . ?
C22 C25 H25C 109.5 . . ?
H25A C25 H25B 109.5 . . ?
H25A C25 H25C 109.5 . . ?
H25B C25 H25C 109.5 . . ?

loop_
_geom_bond_atom_site_label_1
_geom_bond_atom_site_label_2
_geom_bond_distance
_geom_bond_site_symmetry_2
_geom_bond_publ_flag
Sn1 O1 2.132(3) . ?
Sn1 O2 2.105(3) . ?
Sn1 N1 2.196(4) . ?
Sn1 C18 2.167(6) . ?
Sn1 C22 2.162(8) . ?
O1 C1 1.326(6) . ?
O2 C13 1.327(6) . ?
N1 C6 1.426(6) . ?
N1 C7 1.300(6) . ?
C1 C2 1.383(7) . ?
C1 C6 1.415(7) . ?
C2 H2 0.9300 . ?
C2 C3 1.379(8) . ?
C3 H3 0.9300 . ?
C3 C4 1.371(8) . ?
C4 H4 0.9300 . ?
C4 C5 1.383(7) . ?
C5 H5 0.9300 . ?
C5 C6 1.381(7) . ?
C7 H7 0.9300 . ?
C7 C8 1.438(6) . ?
C8 C9 1.422(6) . ?
C8 C13 1.410(7) . ?
C9 H9 0.9300 . ?
C9 C10 1.373(7) . ?
C10 C11 1.406(8) . ?
C10 C14 1.510(8) . ?
C11 H11 0.9300 . ?
C11 C12 1.380(8) . ?
C12 H12 0.9300 . ?
C12 C13 1.400(7) . ?
C14 C15 1.500(14) . ?
C14 C16 1.507(13) . ?
C14 C17 1.489(9) . ?
C15 H15A 0.9600 . ?
C15 H15B 0.9600 . ?
C15 H15C 0.9600 . ?
C16 H16A 0.9600 . ?
C16 H16B 0.9600 . ?
C16 H16C 0.9600 . ?
C17 H17A 0.9600 . ?
C17 H17B 0.9600 . ?
C17 H17C 0.9600 . ?
C18 C19 1.507(10) . ?
C18 C20 1.531(9) . ?
C18 C21 1.511(9) . ?
C19 H19A 0.9600 . ?
C19 H19B 0.9600 . ?
C19 H19C 0.9600 . ?
C20 H20A 0.9600 . ?
C20 H20B 0.9600 . ?
C20 H20C 0.9600 . ?
C21 H21A 0.9600 . ?
C21 H21B 0.9600 . ?
C21 H21C 0.9600 . ?
C22 C23 1.491(11) . ?
C22 C24 1.485(12) . ?
C22 C25 1.531(16) . ?
C23 H23A 0.9600 . ?
C23 H23B 0.9600 . ?
C23 H23C 0.9600 . ?
C24 H24A 0.9600 . ?
C24 H24B 0.9600 . ?
C24 H24C 0.9600 . ?
C25 H25A 0.9600 . ?
C25 H25B 0.9600 . ?
C25 H25C 0.9600 . ?

loop_
_geom_torsion_atom_site_label_1
_geom_torsion_atom_site_label_2
_geom_torsion_atom_site_label_3
_geom_torsion_atom_site_label_4
_geom_torsion
_geom_torsion_site_symmetry_1
_geom_torsion_site_symmetry_2
_geom_torsion_site_symmetry_3
_geom_torsion_site_symmetry_4
_geom_torsion_publ_flag
Sn1 O1 C1 C2 158.1(4) . . . . ?
Sn1 O1 C1 C6 -22.5(6) . . . . ?
Sn1 O2 C13 C8 -20.1(9) . . . . ?
Sn1 O2 C13 C12 162.2(5) . . . . ?
Sn1 N1 C6 C1 16.1(5) . . . . ?
Sn1 N1 C6 C5 -159.0(4) . . . . ?
Sn1 N1 C7 C8 10.9(8) . . . . ?
O1 C1 C2 C3 -178.7(5) . . . . ?
O1 C1 C6 N1 3.7(7) . . . . ?
O1 C1 C6 C5 179.0(5) . . . . ?
N1 C7 C8 C9 -177.8(5) . . . . ?
N1 C7 C8 C13 4.9(9) . . . . ?
C1 C2 C3 C4 -1.3(9) . . . . ?
C2 C1 C6 N1 -176.8(5) . . . . ?
C2 C1 C6 C5 -1.6(8) . . . . ?
C2 C3 C4 C5 0.5(9) . . . . ?
C3 C4 C5 C6 -0.2(9) . . . . ?
C4 C5 C6 N1 175.5(5) . . . . ?
C4 C5 C6 C1 0.7(8) . . . . ?
C6 N1 C7 C8 -173.5(5) . . . . ?
C6 C1 C2 C3 1.9(8) . . . . ?
C7 N1 C6 C1 -160.2(5) . . . . ?
C7 N1 C6 C5 24.7(8) . . . . ?
C7 C8 C9 C10 -177.6(5) . . . . ?
C7 C8 C13 O2 -1.1(9) . . . . ?
C7 C8 C13 C12 176.6(6) . . . . ?
C8 C9 C10 C11 1.4(8) . . . . ?
C8 C9 C10 C14 178.0(6) . . . . ?
C9 C8 C13 O2 -178.3(5) . . . . ?
C9 C8 C13 C12 -0.6(8) . . . . ?
C9 C10 C11 C12 -1.8(10) . . . . ?
C9 C10 C14 C15 -96.3(10) . . . . ?
C9 C10 C14 C16 26.0(11) . . . . ?
C9 C10 C14 C17 144.3(7) . . . . ?
C10 C11 C12 C13 1.1(11) . . . . ?
C11 C10 C14 C15 80.1(10) . . . . ?
C11 C10 C14 C16 -157.5(8) . . . . ?
C11 C10 C14 C17 -39.2(11) . . . . ?
C11 C12 C13 O2 178.0(6) . . . . ?
C11 C12 C13 C8 0.1(10) . . . . ?
C13 C8 C9 C10 -0.2(8) . . . . ?
C14 C10 C11 C12 -178.5(7) . . . . ?
